data_4126933
loop_
_publ_author_name
'Guo, Minjie'
'Wang, Xuemei'
'Zhan, Caihong'
'Demay-Drouhard, Paul'
'Li, Wenjiao'
'Du, Ke'
'Olson, Mark A.'
'Zuilhof, Han'
'Sue, Andrew C.-H.'

_publ_section_title
;
 Rim-Differentiated C5-Symmetric Tiara-Pillar[5]arenes.
;
_journal_name_full 'Journal of the American Chemical Society'
_journal_paper_doi 10.1021/jacs.7b10767
_journal_year 2017
_chemical_formula_moiety 'C55 H40 O10, C6 H14'
_chemical_formula_sum 'C61 H64 O10'
_chemical_formula_weight 957.12
_space_group_crystal_system monoclinic
_space_group_IT_number 15
_space_group_name_Hall '-C 2yc'
_space_group_name_H-M_alt 'C 1 2/c 1'
_symmetry_space_group_name_Hall '-C 2yc'
_symmetry_space_group_name_H-M 'C 1 2/c 1'
_atom_sites_solution_hydrogens geom
_atom_sites_solution_primary direct
_audit_creation_date 2017-12-12
_audit_creation_method
;
Olex2 1.2
(compiled 2015.01.26 svn.r3150 for OlexSys, GUI svn.r1)
;
_audit_update_record
;
????
;
_cell_angle_alpha 90
_cell_angle_beta 90.104(5)
_cell_angle_gamma 90
_cell_formula_units_Z 8
_cell_length_a 19.719(2)
_cell_length_b 14.849(2)
_cell_length_c 35.106(3)
_cell_measurement_reflns_used 8571
_cell_measurement_temperature 113
_cell_measurement_theta_max 27.4
_cell_measurement_theta_min 3.1
_cell_volume 10279.3(19)
_computing_cell_refinement
;
CrystalClear-SM Expert 2.1 b42 (Rigaku, 2015)
;
_computing_data_collection
;
CrystalClear-SM Expert 2.1 b42 (Rigaku, 2015)
;
_computing_data_reduction
;
CrystalClear-SM Expert 2.1 b42 (Rigaku, 2015)
;
_computing_molecular_graphics 'Olex2 (Dolomanov et al., 2009)'
_computing_publication_material 'Olex2 (Dolomanov et al., 2009)'
_computing_structure_refinement 'ShelXL (Sheldrick, 2008)'
_computing_structure_solution 'SIR2004 (Burla et al., 2007)'
_diffrn_ambient_temperature 113
_diffrn_detector PILT
_diffrn_detector_area_resol_mean 5.8140
_diffrn_measured_fraction_theta_full 0.998
_diffrn_measured_fraction_theta_max 0.996
_diffrn_measurement_details
;
scan:
    Number of images: 360
               Slice: -105.0000 - 75.0000
         Image width: 0.5000
            Exp time: 3.0000
       Rotation axis: Omega
               Omega: 0.0000
                 Chi: 45.0000
                 Phi: 0.0000
                 XTD: 44.9418
              2theta: -15.0639
scan:
    Number of images: 360
               Slice: -105.0000 - 75.0000
         Image width: 0.5000
            Exp time: 3.0000
       Rotation axis: Omega
               Omega: 0.0000
                 Chi: 45.0000
                 Phi: 90.0000
                 XTD: 44.9418
              2theta: -15.0639
scan:
    Number of images: 360
               Slice: -105.0000 - 75.0000
         Image width: 0.5000
            Exp time: 3.0000
       Rotation axis: Omega
               Omega: 0.0000
                 Chi: 45.0000
                 Phi: 180.0000
                 XTD: 44.9418
              2theta: -15.0639
;
_diffrn_measurement_device
;
AFC10: Fixed Chi 2 circle
;
_diffrn_measurement_device_type 'Rigaku Pilatus 200K'
_diffrn_measurement_method 'profile data from \w-scans'
_diffrn_measurement_specimen_support Fiber
_diffrn_orient_matrix_type d*Trek
_diffrn_orient_matrix_UB_11 0.000540
_diffrn_orient_matrix_UB_12 0.079088
_diffrn_orient_matrix_UB_13 0.029075
_diffrn_orient_matrix_UB_21 -0.079480
_diffrn_orient_matrix_UB_22 0.027574
_diffrn_orient_matrix_UB_23 -0.006001
_diffrn_orient_matrix_UB_31 -0.005355
_diffrn_orient_matrix_UB_32 -0.009661
_diffrn_orient_matrix_UB_33 0.026256
_diffrn_radiation_monochromator Confocal
_diffrn_radiation_type MoK\a
_diffrn_radiation_wavelength 0.71073
_diffrn_reflns_av_R_equivalents 0.0392
_diffrn_reflns_av_unetI/netI 0.0262
_diffrn_reflns_Laue_measured_fraction_full 0.998
_diffrn_reflns_Laue_measured_fraction_max 0.996
_diffrn_reflns_limit_h_max 25
_diffrn_reflns_limit_h_min -25
_diffrn_reflns_limit_k_max 19
_diffrn_reflns_limit_k_min -19
_diffrn_reflns_limit_l_max 45
_diffrn_reflns_limit_l_min -45
_diffrn_reflns_number 64336
_diffrn_reflns_point_group_measured_fraction_full 0.998
_diffrn_reflns_point_group_measured_fraction_max 0.996
_diffrn_reflns_theta_full 25.242
_diffrn_reflns_theta_max 27.555
_diffrn_reflns_theta_min 3.110
_diffrn_source 'Rotating Anode'
_diffrn_source_current 24.0
_diffrn_source_power 1.2
_diffrn_source_voltage 50.0
_exptl_absorpt_coefficient_mu 0.083
_exptl_absorpt_correction_T_max 1.000
_exptl_absorpt_correction_T_min 0.946
_exptl_absorpt_correction_type multi-scan
_exptl_crystal_colour colourless
_exptl_crystal_colour_primary colourless
_exptl_crystal_density_diffrn 1.237
_exptl_crystal_density_method "'not measured'"
_exptl_crystal_description Prism
_exptl_crystal_F_000 4080
_exptl_crystal_preparation Fiber
_exptl_crystal_size_max 0.2
_exptl_crystal_size_mid 0.2
_exptl_crystal_size_min 0.2
_refine_diff_density_max 0.635
_refine_diff_density_min -0.450
_refine_diff_density_rms 0.046
_refine_ls_extinction_method none
_refine_ls_goodness_of_fit_ref 1.017
_refine_ls_hydrogen_treatment constr
_refine_ls_matrix_type full
_refine_ls_number_parameters 877
_refine_ls_number_reflns 11832
_refine_ls_number_restraints 7
_refine_ls_restrained_S_all 1.021
_refine_ls_R_factor_all 0.0938
_refine_ls_R_factor_gt 0.0660
_refine_ls_shift/su_max 0.001
_refine_ls_shift/su_mean 0.000
_refine_ls_structure_factor_coef Fsqd
_refine_ls_weighting_details 'w=1/[\s^2^(Fo^2^)+(0.0750P)^2^+14.3957P] where P=(Fo^2^+2Fc^2^)/3'
_refine_ls_weighting_scheme calc
_refine_ls_wR_factor_gt 0.1634
_refine_ls_wR_factor_ref 0.1857
_reflns_Friedel_coverage 0.000
_reflns_number_gt 8387
_reflns_number_total 11832
_reflns_threshold_expression 'I > 2\s(I)'
_cod_data_source_file ja7b10767_si_002.cif
_cod_data_source_block T-P[5]_2a
_cod_depositor_comments
;
The following automatic conversions were performed:

'_exptl_absorpt_correction_type' value 'Multi-scan' changed to
'multi-scan' according to
/home/data/users/saulius/crontab/automatic-downloads/rss-feeds/ACS/lib/dictionaries/cif_core.dic
dictionary named 'cif_core.dic' version 2.4.2 from 2011-04-26.

Automatic conversion script
Id: cif_fix_values 4973 2017-02-22 13:04:09Z antanas 
;
_cod_original_cell_volume 10279(2)
_cod_database_code 4126933
_shelx_space_group_comment
;
The symmetry employed for this shelxl refinement is uniquely defined
by the following loop, which should always be used as a source of
symmetry information in preference to the above space-group names.
They are only intended as comments.
;
_olex2_refinement_description
;
1. Fixed Uiso
 At 1.2 times of:
  All C(H) groups, All C(H,H) groups
 At 1.5 times of:
  All C(H,H,H) groups
2. Shared sites
{C43, C43'}
{C46, C46'}
{C49, C49'}
{C52, C52'}
{C55, C55'}
3. Restrained distances
 C61-C60
 1.5 with sigma of 0.02
 C56-C57
 1.5 with sigma of 0.02
 C60-C61
 1.5 with sigma of 0.02
 C60-C59
 1.5 with sigma of 0.02
 C59-C58
 1.5 with sigma of 0.02
 C58-C57
 1.5 with sigma of 0.02
 C57-C56
 1.5 with sigma of 0.02
4. Uiso/Uaniso restraints and constraints
Uanis(C43) = Uanis(C43')
Uanis(C46) = Uanis(C46')
Uanis(C49) = Uanis(C49')
Uanis(C52) = Uanis(C52')
Uanis(C55) = Uanis(C55')
5. Others
 Fixed Sof: O6(0.5) O6'(0.5) O7(0.5) O7'(0.5) O8(0.5) O8'(0.5) O9(0.5)
 O9'(0.5) O10(0.5) O10'(0.5) C41(0.5) H41A(0.5) H41B(0.5) C41'(0.5) H41C(0.5)
 H41D(0.5) C42(0.5) C42'(0.5) C44(0.5) H44A(0.5) H44B(0.5) C44'(0.5) H44C(0.5)
 H44D(0.5) C45(0.5) C45'(0.5) C43(0.5) H43(0.5) C46(0.5) H46(0.5) C49(0.5)
 H49(0.5) C52(0.5) H52(0.5) C55(0.5) H55(0.5) C43'(0.5) H43'(0.5) C46'(0.5)
 H46'(0.5) C49'(0.5) H49'(0.5) C52'(0.5) H52'(0.5) C55'(0.5) H55'(0.5) C47(0.5)
 H47A(0.5) H47B(0.5) C47'(0.5) H47C(0.5) H47D(0.5) C48(0.5) C48'(0.5) C50(0.5)
 H50A(0.5) H50B(0.5) C50'(0.5) H50C(0.5) H50D(0.5) C51(0.5) C51'(0.5) C53(0.5)
 H53A(0.5) H53B(0.5) C53'(0.5) H53C(0.5) H53D(0.5) C54(0.5) C54'(0.5) O1(0.5)
 O2(0.5) O3(0.5) O4(0.5) O5(0.5) C36(0.5) H36A(0.5) H36B(0.5) H36C(0.5)
 C37(0.5) H37A(0.5) H37B(0.5) H37C(0.5) C38(0.5) H38A(0.5) H38B(0.5) H38C(0.5)
 C39(0.5) H39A(0.5) H39B(0.5) H39C(0.5) C40(0.5) H40A(0.5) H40B(0.5) H40C(0.5)
 O1'(0.5) O2'(0.5) O3'(0.5) O4'(0.5) O5'(0.5) C36'(0.5) H36D(0.5) H36E(0.5)
 H36F(0.5) C37'(0.5) H37D(0.5) H37E(0.5) H37F(0.5) C38'(0.5) H38D(0.5)
 H38E(0.5) H38F(0.5) C39'(0.5) H39D(0.5) H39E(0.5) H39F(0.5) C40'(0.5)
 H40D(0.5) H40E(0.5) H40F(0.5)
6.a Secondary CH2 refined with riding coordinates:
 C7(H7A,H7B), C14(H14A,H14B), C21(H21A,H21B), C28(H28A,H28B), C35(H35A,H35B),
 C41(H41A,H41B), C41'(H41C,H41D), C44(H44A,H44B), C44'(H44C,H44D), C47(H47A,
 H47B), C47'(H47C,H47D), C50(H50A,H50B), C50'(H50C,H50D), C53(H53A,H53B),
 C53'(H53C,H53D), C60(H60A,H60B), C59(H59A,H59B), C58(H58A,H58B), C57(H57A,H57B)
6.b Idealised Me refined as rotating group:
 C36(H36A,H36B,H36C), C37(H37A,H37B,H37C), C38(H38A,H38B,H38C), C39(H39A,H39B,
 H39C), C40(H40A,H40B,H40C), C36'(H36D,H36E,H36F), C37'(H37D,H37E,H37F),
 C38'(H38D,H38E,H38F), C39'(H39D,H39E,H39F), C40'(H40D,H40E,H40F), C61(H61A,
 H61B,H61C), C56(H56A,H56B,H56C)
6.c :
 C43(H43), C46(H46), C49(H49), C52(H52), C55(H55), C43'(H43'), C46'(H46'),
 C49'(H49'), C52'(H52'), C55'(H55')
;
_shelx_shelxl_version_number 2014/7
_olex2_submission_special_instructions 'No special instructions were received'

loop_
_space_group_symop_operation_xyz
'x, y, z'
'-x, y, -z+1/2'
'x+1/2, y+1/2, z'
'-x+1/2, y+1/2, -z+1/2'
'-x, -y, -z'
'x, -y, z-1/2'
'-x+1/2, -y+1/2, -z'
'x+1/2, -y+1/2, z-1/2'

loop_
_atom_site_label
_atom_site_type_symbol
_atom_site_fract_x
_atom_site_fract_y
_atom_site_fract_z
_atom_site_U_iso_or_equiv
_atom_site_adp_type
_atom_site_occupancy
_atom_site_site_symmetry_order
_atom_site_calc_flag
_atom_site_refinement_flags_posn
_atom_site_refinement_flags_occupancy
_atom_site_disorder_assembly
_atom_site_disorder_group
O6 O 0.18436(16) 0.21899(18) 0.67439(8) 0.0429(7) Uani 0.5 1 d . P A 1
O6' O 0.07290(15) 0.31204(19) 0.63727(9) 0.0452(7) Uani 0.5 1 d . P B 2
O7 O 0.03215(14) 0.43320(19) 0.59611(8) 0.0395(6) Uani 0.5 1 d . P C 1
O7' O 0.07114(16) 0.57899(18) 0.54198(8) 0.0459(7) Uani 0.5 1 d . P D 2
O8 O 0.17445(13) 0.64380(17) 0.52216(7) 0.0356(6) Uani 0.5 1 d . P E 1
O8' O 0.32560(14) 0.64388(18) 0.52206(7) 0.0366(6) Uani 0.5 1 d . P F 2
O9 O 0.42891(16) 0.57909(18) 0.54206(8) 0.0449(7) Uani 0.5 1 d . P G 1
O9' O 0.46780(14) 0.43330(19) 0.59617(8) 0.0401(6) Uani 0.5 1 d . P H 2
O10 O 0.42716(15) 0.31200(19) 0.63732(9) 0.0444(7) Uani 0.5 1 d . P I 1
O10' O 0.31560(16) 0.21918(18) 0.67438(8) 0.0427(7) Uani 0.5 1 d . P J 2
C1 C 0.18659(12) 0.33054(13) 0.72140(6) 0.0411(5) Uani 1 1 d . . . .
C2 C 0.15530(11) 0.29534(13) 0.68898(6) 0.0402(5) Uani 1 1 d . . . .
C3 C 0.09912(11) 0.33653(14) 0.67301(6) 0.0424(5) Uani 1 1 d . . . .
C4 C 0.07140(11) 0.41422(13) 0.68962(6) 0.0408(5) Uani 1 1 d . . . .
C5 C 0.10219(12) 0.44883(14) 0.72220(6) 0.0429(5) Uani 1 1 d . . . .
C6 C 0.15903(12) 0.40863(13) 0.73754(6) 0.0427(5) Uani 1 1 d . . . .
C7 C 0.01092(11) 0.46053(15) 0.67186(6) 0.0453(5) Uani 1 1 d . . . .
H7A H -0.0181 0.4855 0.6923 0.054 Uiso 1 1 calc R . . .
H7B H -0.0161 0.4158 0.6575 0.054 Uiso 1 1 calc R . . .
C8 C 0.03213(10) 0.53630(14) 0.64513(6) 0.0394(4) Uani 1 1 d . . . .
C9 C 0.04137(10) 0.52044(14) 0.60635(6) 0.0390(4) Uani 1 1 d . . . .
C10 C 0.06228(10) 0.58927(13) 0.58223(6) 0.0380(4) Uani 1 1 d . . . .
C11 C 0.07601(9) 0.67530(13) 0.59631(6) 0.0375(4) Uani 1 1 d . . . .
C12 C 0.06773(10) 0.69054(13) 0.63528(6) 0.0397(4) Uani 1 1 d . . . .
C13 C 0.04524(10) 0.62233(14) 0.65917(6) 0.0397(4) Uani 1 1 d . . . .
C14 C 0.10166(10) 0.74914(13) 0.57044(6) 0.0400(4) Uani 1 1 d . . . .
H14A H 0.0842 0.8079 0.5795 0.048 Uiso 1 1 calc R . . .
H14B H 0.0842 0.7391 0.5443 0.048 Uiso 1 1 calc R . . .
C15 C 0.17844(10) 0.75182(12) 0.56956(5) 0.0353(4) Uani 1 1 d . . . .
C16 C 0.21487(10) 0.69753(12) 0.54448(5) 0.0341(4) Uani 1 1 d . . . .
C17 C 0.28501(10) 0.69753(12) 0.54448(5) 0.0341(4) Uani 1 1 d . . . .
C18 C 0.32163(10) 0.75189(12) 0.56959(5) 0.0350(4) Uani 1 1 d . . . .
C19 C 0.28524(10) 0.80623(12) 0.59483(5) 0.0363(4) Uani 1 1 d . . . .
C20 C 0.21478(10) 0.80626(12) 0.59479(5) 0.0364(4) Uani 1 1 d . . . .
C21 C 0.39820(10) 0.74943(13) 0.57047(6) 0.0398(4) Uani 1 1 d . . . .
H21A H 0.4156 0.8082 0.5795 0.048 Uiso 1 1 calc R . . .
H21B H 0.4155 0.7394 0.5444 0.048 Uiso 1 1 calc R . . .
C22 C 0.42395(9) 0.67542(13) 0.59640(6) 0.0374(4) Uani 1 1 d . . . .
C23 C 0.43777(10) 0.58937(13) 0.58231(6) 0.0378(4) Uani 1 1 d . . . .
C24 C 0.45863(10) 0.52047(14) 0.60640(6) 0.0387(4) Uani 1 1 d . . . .
C25 C 0.46785(9) 0.53637(14) 0.64520(6) 0.0386(4) Uani 1 1 d . . . .
C26 C 0.45476(10) 0.62242(14) 0.65924(6) 0.0397(4) Uani 1 1 d . . . .
C27 C 0.43232(10) 0.69043(13) 0.63534(6) 0.0393(4) Uani 1 1 d . . . .
C28 C 0.48907(11) 0.46064(15) 0.67183(6) 0.0449(5) Uani 1 1 d . . . .
H28A H 0.5160 0.4159 0.6574 0.054 Uiso 1 1 calc R . . .
H28B H 0.5183 0.4854 0.6922 0.054 Uiso 1 1 calc R . . .
C29 C 0.42856(11) 0.41419(13) 0.68966(6) 0.0410(5) Uani 1 1 d . . . .
C30 C 0.40085(11) 0.33665(14) 0.67303(6) 0.0423(5) Uani 1 1 d . . . .
C31 C 0.34461(11) 0.29535(13) 0.68900(6) 0.0406(5) Uani 1 1 d . . . .
C32 C 0.31340(12) 0.33053(13) 0.72140(6) 0.0414(5) Uani 1 1 d . . . .
C33 C 0.34102(12) 0.40867(13) 0.73754(5) 0.0423(5) Uani 1 1 d . . . .
C34 C 0.39782(12) 0.44894(14) 0.72223(6) 0.0428(5) Uani 1 1 d . . . .
C35 C 0.24998(12) 0.28869(14) 0.73759(6) 0.0457(5) Uani 1 1 d . . . .
H35A H 0.2499 0.2234 0.7320 0.055 Uiso 1 1 calc R . . .
H35B H 0.2501 0.2961 0.7656 0.055 Uiso 1 1 calc R . . .
C41 C 0.1581(2) 0.1871(3) 0.63899(12) 0.0461(10) Uani 0.5 1 d . P A 1
H41A H 0.1487 0.2386 0.6218 0.055 Uiso 0.5 1 calc R P A 1
H41B H 0.1151 0.1542 0.6433 0.055 Uiso 0.5 1 calc R P A 1
C41' C 0.3420(2) 0.1872(3) 0.63899(12) 0.0463(10) Uani 0.5 1 d . P J 2
H41C H 0.3849 0.1541 0.6434 0.056 Uiso 0.5 1 calc R P J 2
H41D H 0.3515 0.2386 0.6219 0.056 Uiso 0.5 1 calc R P J 2
C42 C 0.2081(3) 0.1274(3) 0.62168(13) 0.0528(11) Uani 0.5 1 d . P A 1
C42' C 0.2917(3) 0.1276(3) 0.62160(13) 0.0536(11) Uani 0.5 1 d . P J 2
C44 C 0.0554(2) 0.4097(3) 0.55916(11) 0.0381(8) Uani 0.5 1 d . P C 1
H44A H 0.0993 0.4396 0.5540 0.046 Uiso 0.5 1 calc R P C 1
H44B H 0.0223 0.4300 0.5397 0.046 Uiso 0.5 1 calc R P C 1
C44' C 0.1028(2) 0.2370(3) 0.61757(13) 0.0479(10) Uani 0.5 1 d . P B 2
H44C H 0.0871 0.1797 0.6290 0.057 Uiso 0.5 1 calc R P B 2
H44D H 0.1528 0.2397 0.6197 0.057 Uiso 0.5 1 calc R P B 2
C45 C 0.0636(2) 0.3115(3) 0.55708(12) 0.0378(8) Uani 0.5 1 d . P C 1
C45' C 0.0825(2) 0.2415(3) 0.57777(16) 0.0496(11) Uani 0.5 1 d . P B 2
C43 C 0.25000(16) 0.0818(2) 0.60635(9) 0.0768(9) Uani 0.5 1 d . P A 1
H43 H 0.2833 0.0456 0.5942 0.092 Uiso 0.5 1 calc R P A 1
C46 C 0.07077(15) 0.2380(2) 0.55041(10) 0.0701(8) Uani 0.5 1 d . P C 1
H46 H 0.0768 0.1759 0.5448 0.084 Uiso 0.5 1 calc R P C 1
C49 C 0.11841(15) 0.49772(19) 0.45836(8) 0.0643(7) Uani 0.5 1 d . P E 1
H49 H 0.0859 0.4678 0.4429 0.077 Uiso 0.5 1 calc R P E 1
C52 C 0.38150(14) 0.49803(19) 0.45837(8) 0.0634(7) Uani 0.5 1 d . P G 1
H52 H 0.3666 0.4990 0.4326 0.076 Uiso 0.5 1 calc R P G 1
C55 C 0.42934(15) 0.2382(2) 0.55043(11) 0.0710(8) Uani 0.5 1 d . P I 1
H55 H 0.4409 0.2348 0.5242 0.085 Uiso 0.5 1 calc R P I 1
C43' C 0.25000(16) 0.0818(2) 0.60635(9) 0.0768(9) Uani 0.5 1 d . P J 2
H43' H 0.2168 0.0453 0.5942 0.092 Uiso 0.5 1 calc R P J 2
C46' C 0.07077(15) 0.2380(2) 0.55041(10) 0.0701(8) Uani 0.5 1 d . P B 2
H46' H 0.0595 0.2346 0.5241 0.084 Uiso 0.5 1 calc R P B 2
C49' C 0.11841(15) 0.49772(19) 0.45836(8) 0.0643(7) Uani 0.5 1 d . P D 2
H49' H 0.1335 0.4986 0.4327 0.077 Uiso 0.5 1 calc R P D 2
C52' C 0.38150(14) 0.49803(19) 0.45837(8) 0.0634(7) Uani 0.5 1 d . P F 2
H52' H 0.4141 0.4683 0.4429 0.076 Uiso 0.5 1 calc R P F 2
C55' C 0.42934(15) 0.2382(2) 0.55043(11) 0.0710(8) Uani 0.5 1 d . P H 2
H55' H 0.4235 0.1762 0.5447 0.085 Uiso 0.5 1 calc R P H 2
C47 C 0.2085(2) 0.5851(3) 0.49616(11) 0.0360(8) Uani 0.5 1 d . P E 1
H47A H 0.2397 0.5446 0.5101 0.043 Uiso 0.5 1 calc R P E 1
H47B H 0.2353 0.6206 0.4776 0.043 Uiso 0.5 1 calc R P E 1
C47' C 0.0754(2) 0.4899(3) 0.52736(12) 0.0403(9) Uani 0.5 1 d . P D 2
H47C H 0.0302 0.4609 0.5276 0.048 Uiso 0.5 1 calc R P D 2
H47D H 0.1068 0.4533 0.5431 0.048 Uiso 0.5 1 calc R P D 2
C48 C 0.1562(2) 0.5325(3) 0.47632(12) 0.0415(9) Uani 0.5 1 d . P E 1
C48' C 0.1008(2) 0.4967(3) 0.48822(13) 0.0420(9) Uani 0.5 1 d . P D 2
C50 C 0.4245(2) 0.4901(3) 0.52739(12) 0.0412(9) Uani 0.5 1 d . P G 1
H50A H 0.3934 0.4534 0.5431 0.049 Uiso 0.5 1 calc R P G 1
H50B H 0.4698 0.4612 0.5276 0.049 Uiso 0.5 1 calc R P G 1
C50' C 0.2915(2) 0.5850(3) 0.49617(11) 0.0370(8) Uani 0.5 1 d . P F 2
H50C H 0.2645 0.6204 0.4776 0.044 Uiso 0.5 1 calc R P F 2
H50D H 0.2606 0.5444 0.5102 0.044 Uiso 0.5 1 calc R P F 2
C51 C 0.3988(2) 0.4969(3) 0.48831(13) 0.0415(9) Uani 0.5 1 d . P G 1
C51' C 0.3437(2) 0.5324(3) 0.47628(12) 0.0420(9) Uani 0.5 1 d . P F 2
C53 C 0.3972(2) 0.2370(3) 0.61758(13) 0.0468(10) Uani 0.5 1 d . P I 1
H53A H 0.3472 0.2395 0.6197 0.056 Uiso 0.5 1 calc R P I 1
H53B H 0.4131 0.1797 0.6289 0.056 Uiso 0.5 1 calc R P I 1
C53' C 0.4446(2) 0.4100(3) 0.55909(12) 0.0396(9) Uani 0.5 1 d . P H 2
H53C H 0.4778 0.4300 0.5398 0.048 Uiso 0.5 1 calc R P H 2
H53D H 0.4007 0.4401 0.5538 0.048 Uiso 0.5 1 calc R P H 2
C54 C 0.4173(2) 0.2417(3) 0.57774(16) 0.0490(11) Uani 0.5 1 d . P I 1
C54' C 0.4362(2) 0.3114(3) 0.55720(12) 0.0383(9) Uani 0.5 1 d . P H 2
O1 O 0.18930(18) 0.44304(19) 0.76818(8) 0.0499(8) Uani 0.5 1 d . P K 2
O2 O 0.03667(15) 0.63514(19) 0.69561(8) 0.0438(7) Uani 0.5 1 d . P L 2
O3 O 0.17600(15) 0.85993(19) 0.61756(8) 0.0435(7) Uani 0.5 1 d . P M 2
O4 O 0.41475(15) 0.77269(18) 0.65046(8) 0.0414(6) Uani 0.5 1 d . P N 2
O5 O 0.42320(16) 0.5261(2) 0.73832(8) 0.0456(7) Uani 0.5 1 d . P O 2
C36 C 0.1724(3) 0.5334(3) 0.78001(14) 0.0522(11) Uani 0.5 1 d . P K 2
H36A H 0.1750 0.5740 0.7581 0.078 Uiso 0.5 1 calc GR P K 2
H36B H 0.2044 0.5533 0.7997 0.078 Uiso 0.5 1 calc GR P K 2
H36C H 0.1262 0.5342 0.7903 0.078 Uiso 0.5 1 calc GR P K 2
C37 C 0.0607(2) 0.7167(3) 0.71236(12) 0.0464(10) Uani 0.5 1 d . P L 2
H37A H 0.1078 0.7269 0.7047 0.070 Uiso 0.5 1 calc GR P L 2
H37B H 0.0582 0.7120 0.7402 0.070 Uiso 0.5 1 calc GR P L 2
H37C H 0.0326 0.7671 0.7037 0.070 Uiso 0.5 1 calc GR P L 2
C38 C 0.2021(3) 0.8802(4) 0.65404(13) 0.0609(13) Uani 0.5 1 d . P M 2
H38A H 0.2375 0.9263 0.6518 0.091 Uiso 0.5 1 calc GR P M 2
H38B H 0.2214 0.8257 0.6654 0.091 Uiso 0.5 1 calc GR P M 2
H38C H 0.1655 0.9029 0.6703 0.091 Uiso 0.5 1 calc GR P M 2
C39 C 0.4093(3) 0.7845(3) 0.69091(13) 0.0502(11) Uani 0.5 1 d . P N 2
H39A H 0.3896 0.8437 0.6964 0.075 Uiso 0.5 1 calc GR P N 2
H39B H 0.4545 0.7806 0.7025 0.075 Uiso 0.5 1 calc GR P N 2
H39C H 0.3802 0.7374 0.7015 0.075 Uiso 0.5 1 calc GR P N 2
C40 C 0.3832(3) 0.5759(3) 0.76506(13) 0.0495(11) Uani 0.5 1 d . P O 2
H40A H 0.3383 0.5876 0.7542 0.074 Uiso 0.5 1 calc GR P O 2
H40B H 0.4056 0.6332 0.7708 0.074 Uiso 0.5 1 calc GR P O 2
H40C H 0.3784 0.5409 0.7886 0.074 Uiso 0.5 1 calc GR P O 2
O1' O 0.07668(16) 0.52583(19) 0.73840(8) 0.0446(7) Uani 0.5 1 d . P P 1
O2' O 0.08517(15) 0.77278(18) 0.65049(8) 0.0405(6) Uani 0.5 1 d . P Q 1
O3' O 0.32405(15) 0.85992(19) 0.61764(8) 0.0426(6) Uani 0.5 1 d . P R 1
O4' O 0.46313(15) 0.63521(19) 0.69573(8) 0.0437(7) Uani 0.5 1 d . P S 1
O5' O 0.31066(18) 0.44291(19) 0.76821(8) 0.0487(7) Uani 0.5 1 d . P T 1
C36' C 0.1167(2) 0.5757(3) 0.76522(13) 0.0487(11) Uani 0.5 1 d . P P 1
H36D H 0.1614 0.5881 0.7542 0.073 Uiso 0.5 1 calc GR P P 1
H36E H 0.1222 0.5404 0.7886 0.073 Uiso 0.5 1 calc GR P P 1
H36F H 0.0940 0.6326 0.7712 0.073 Uiso 0.5 1 calc GR P P 1
C37' C 0.0908(3) 0.7842(3) 0.69074(13) 0.0496(11) Uani 0.5 1 d . P Q 1
H37D H 0.1097 0.8438 0.6963 0.074 Uiso 0.5 1 calc GR P Q 1
H37E H 0.1207 0.7377 0.7012 0.074 Uiso 0.5 1 calc GR P Q 1
H37F H 0.0458 0.7790 0.7023 0.074 Uiso 0.5 1 calc GR P Q 1
C38' C 0.2978(3) 0.8802(4) 0.65413(13) 0.0595(13) Uani 0.5 1 d . P R 1
H38D H 0.2613 0.9246 0.6517 0.089 Uiso 0.5 1 calc GR P R 1
H38E H 0.3340 0.9048 0.6702 0.089 Uiso 0.5 1 calc GR P R 1
H38F H 0.2799 0.8251 0.6658 0.089 Uiso 0.5 1 calc GR P R 1
C39' C 0.4394(2) 0.7165(3) 0.71254(12) 0.0466(10) Uani 0.5 1 d . P S 1
H39D H 0.3927 0.7280 0.7042 0.070 Uiso 0.5 1 calc GR P S 1
H39E H 0.4685 0.7666 0.7046 0.070 Uiso 0.5 1 calc GR P S 1
H39F H 0.4407 0.7109 0.7403 0.070 Uiso 0.5 1 calc GR P S 1
C40' C 0.3277(3) 0.5334(3) 0.77996(13) 0.0505(11) Uani 0.5 1 d . P T 1
H40D H 0.3246 0.5740 0.7580 0.076 Uiso 0.5 1 calc GR P T 1
H40E H 0.3740 0.5344 0.7901 0.076 Uiso 0.5 1 calc GR P T 1
H40F H 0.2960 0.5532 0.7997 0.076 Uiso 0.5 1 calc GR P T 1
C61 C 0.25006(15) 0.6114(2) 0.68053(8) 0.0732(8) Uani 1 1 d D . . .
H61A H 0.2492 0.6774 0.6806 0.110 Uiso 1 1 calc GR . . .
H61B H 0.2911 0.5903 0.6935 0.110 Uiso 1 1 calc GR . . .
H61C H 0.2100 0.5884 0.6938 0.110 Uiso 1 1 calc GR . . .
C60 C 0.2499(2) 0.5785(2) 0.64071(9) 0.0849(10) Uani 1 1 d D . . .
H60A H 0.2095 0.6048 0.6281 0.102 Uiso 1 1 calc R . . .
H60B H 0.2901 0.6050 0.6281 0.102 Uiso 1 1 calc R . . .
C59 C 0.2500(2) 0.4864(2) 0.63221(11) 0.0895(10) Uani 1 1 d D . . .
H59A H 0.2096 0.4591 0.6443 0.107 Uiso 1 1 calc R . . .
H59B H 0.2904 0.4593 0.6444 0.107 Uiso 1 1 calc R . . .
C58 C 0.25001(19) 0.4588(2) 0.58961(12) 0.0967(11) Uani 1 1 d D . . .
H58A H 0.2097 0.4871 0.5777 0.116 Uiso 1 1 calc R . . .
H58B H 0.2903 0.4870 0.5778 0.116 Uiso 1 1 calc R . . .
C56 C 0.24997(18) 0.3446(3) 0.54008(13) 0.0975(12) Uani 1 1 d D . . .
H56A H 0.2092 0.3683 0.5276 0.146 Uiso 1 1 calc GR . . .
H56B H 0.2504 0.2788 0.5381 0.146 Uiso 1 1 calc GR . . .
H56C H 0.2903 0.3691 0.5276 0.146 Uiso 1 1 calc GR . . .
C57 C 0.2500(4) 0.3701(3) 0.57911(18) 0.160(2) Uani 1 1 d D . . .
H57A H 0.2097 0.3419 0.5909 0.192 Uiso 1 1 calc R . . .
H57B H 0.2903 0.3419 0.5910 0.192 Uiso 1 1 calc R . . .

loop_
_atom_site_aniso_label
_atom_site_aniso_U_11
_atom_site_aniso_U_22
_atom_site_aniso_U_33
_atom_site_aniso_U_23
_atom_site_aniso_U_13
_atom_site_aniso_U_12
O6 0.0625(19) 0.0312(14) 0.0349(14) -0.0026(11) 0.0016(13) 0.0010(13)
O6' 0.0425(16) 0.0383(16) 0.0547(18) -0.0120(13) 0.0058(13) -0.0043(12)
O7 0.0382(14) 0.0394(15) 0.0408(15) -0.0109(12) 0.0084(12) -0.0079(12)
O7' 0.0622(19) 0.0295(14) 0.0462(16) -0.0026(12) -0.0037(14) 0.0049(13)
O8 0.0407(14) 0.0308(13) 0.0354(13) -0.0036(11) -0.0007(11) 0.0038(11)
O8' 0.0415(15) 0.0322(14) 0.0361(14) -0.0042(11) 0.0013(11) -0.0037(11)
O9 0.0623(19) 0.0289(14) 0.0436(16) -0.0023(12) 0.0034(14) -0.0044(13)
O9' 0.0399(15) 0.0391(15) 0.0411(15) -0.0127(12) -0.0102(12) 0.0073(12)
O10 0.0436(16) 0.0383(16) 0.0512(17) -0.0118(13) -0.0048(13) 0.0027(12)
O10' 0.0614(18) 0.0320(14) 0.0347(14) -0.0038(11) 0.0009(13) 0.0003(13)
C1 0.0629(13) 0.0275(9) 0.0328(10) 0.0057(8) 0.0097(9) -0.0061(9)
C2 0.0577(13) 0.0271(9) 0.0360(10) 0.0022(8) 0.0111(9) -0.0061(9)
C3 0.0494(12) 0.0336(10) 0.0440(11) -0.0020(9) 0.0102(9) -0.0095(9)
C4 0.0471(11) 0.0329(10) 0.0426(11) 0.0016(8) 0.0156(9) -0.0088(9)
C5 0.0581(13) 0.0325(10) 0.0381(10) 0.0008(8) 0.0162(9) -0.0075(9)
C6 0.0654(14) 0.0310(10) 0.0319(10) 0.0022(8) 0.0105(9) -0.0064(9)
C7 0.0396(11) 0.0408(12) 0.0556(13) -0.0075(10) 0.0148(9) -0.0065(9)
C8 0.0303(9) 0.0377(11) 0.0504(12) -0.0057(9) 0.0041(8) 0.0011(8)
C9 0.0300(9) 0.0353(10) 0.0517(12) -0.0057(9) 0.0015(8) 0.0013(8)
C10 0.0316(9) 0.0357(10) 0.0468(11) -0.0054(9) -0.0042(8) 0.0055(8)
C11 0.0295(9) 0.0338(10) 0.0493(11) -0.0009(8) -0.0058(8) 0.0064(8)
C12 0.0334(10) 0.0332(10) 0.0525(12) -0.0056(9) -0.0022(8) 0.0053(8)
C13 0.0344(10) 0.0374(11) 0.0474(11) -0.0066(9) 0.0024(8) 0.0049(8)
C14 0.0412(11) 0.0293(10) 0.0494(11) -0.0006(8) -0.0052(9) 0.0078(8)
C15 0.0421(10) 0.0261(9) 0.0376(10) 0.0039(7) -0.0029(8) 0.0037(8)
C16 0.0424(10) 0.0264(9) 0.0336(9) 0.0042(7) -0.0031(8) 0.0009(8)
C17 0.0440(10) 0.0263(9) 0.0320(9) 0.0041(7) 0.0032(8) -0.0015(8)
C18 0.0418(10) 0.0256(9) 0.0377(10) 0.0044(7) 0.0022(8) -0.0030(8)
C19 0.0463(11) 0.0258(9) 0.0368(10) 0.0020(7) -0.0009(8) -0.0023(8)
C20 0.0454(11) 0.0265(9) 0.0373(10) 0.0022(7) 0.0006(8) 0.0021(8)
C21 0.0416(11) 0.0302(10) 0.0476(11) 0.0006(8) 0.0045(9) -0.0075(8)
C22 0.0296(9) 0.0331(10) 0.0496(11) -0.0018(8) 0.0051(8) -0.0065(8)
C23 0.0315(9) 0.0344(10) 0.0475(11) -0.0048(8) 0.0044(8) -0.0051(8)
C24 0.0308(9) 0.0350(10) 0.0504(11) -0.0066(9) -0.0015(8) -0.0011(8)
C25 0.0293(9) 0.0370(10) 0.0495(11) -0.0057(9) -0.0041(8) -0.0010(8)
C26 0.0343(10) 0.0384(11) 0.0465(11) -0.0057(9) -0.0028(8) -0.0049(8)
C27 0.0333(10) 0.0329(10) 0.0517(12) -0.0061(9) 0.0024(8) -0.0047(8)
C28 0.0390(11) 0.0399(11) 0.0559(13) -0.0071(10) -0.0151(9) 0.0071(9)
C29 0.0476(11) 0.0323(10) 0.0430(11) 0.0019(8) -0.0151(9) 0.0088(8)
C30 0.0496(12) 0.0329(10) 0.0445(11) -0.0018(9) -0.0098(9) 0.0091(9)
C31 0.0579(13) 0.0272(9) 0.0367(10) 0.0021(8) -0.0118(9) 0.0066(9)
C32 0.0628(13) 0.0284(10) 0.0328(10) 0.0054(8) -0.0088(9) 0.0066(9)
C33 0.0653(14) 0.0303(10) 0.0312(10) 0.0016(8) -0.0097(9) 0.0061(9)
C34 0.0574(13) 0.0330(10) 0.0378(10) 0.0003(8) -0.0157(9) 0.0078(9)
C35 0.0769(15) 0.0283(10) 0.0320(10) 0.0046(8) -0.0002(10) 0.0007(10)
C41 0.060(3) 0.037(2) 0.041(2) -0.0069(17) 0.0033(19) 0.0020(19)
C41' 0.059(3) 0.038(2) 0.042(2) -0.0043(18) -0.0031(19) -0.0011(19)
C42 0.067(3) 0.047(3) 0.045(2) -0.014(2) 0.003(2) 0.000(2)
C42' 0.068(3) 0.048(3) 0.045(2) -0.015(2) 0.000(2) 0.000(2)
C44 0.037(2) 0.038(2) 0.039(2) -0.0073(17) 0.0024(16) 0.0003(16)
C44' 0.049(2) 0.044(2) 0.051(2) -0.013(2) 0.008(2) -0.0042(19)
C45 0.0338(19) 0.036(2) 0.043(2) -0.0070(17) 0.0064(16) -0.0023(16)
C45' 0.048(3) 0.046(3) 0.055(3) -0.016(2) 0.015(2) -0.009(2)
C43 0.0724(18) 0.080(2) 0.0782(19) -0.0399(17) 0.0006(15) -0.0004(16)
C46 0.0616(17) 0.0588(18) 0.090(2) -0.0314(17) 0.0127(16) -0.0094(13)
C49 0.0643(17) 0.0688(18) 0.0598(16) -0.0265(14) -0.0062(13) 0.0119(13)
C52 0.0641(16) 0.0681(18) 0.0580(16) -0.0264(14) 0.0068(13) -0.0127(13)
C55 0.0612(17) 0.0609(18) 0.091(2) -0.0334(17) -0.0121(16) 0.0110(13)
C43' 0.0724(18) 0.080(2) 0.0782(19) -0.0399(17) 0.0006(15) -0.0004(16)
C46' 0.0616(17) 0.0588(18) 0.090(2) -0.0314(17) 0.0127(16) -0.0094(13)
C49' 0.0643(17) 0.0688(18) 0.0598(16) -0.0265(14) -0.0062(13) 0.0119(13)
C52' 0.0641(16) 0.0681(18) 0.0580(16) -0.0264(14) 0.0068(13) -0.0127(13)
C55' 0.0612(17) 0.0609(18) 0.091(2) -0.0334(17) -0.0121(16) 0.0110(13)
C47 0.044(2) 0.0289(18) 0.0349(19) 0.0001(15) -0.0015(16) 0.0023(16)
C47' 0.042(2) 0.035(2) 0.044(2) -0.0055(17) -0.0037(17) 0.0074(17)
C48 0.049(2) 0.034(2) 0.041(2) -0.0052(17) -0.0007(19) 0.0021(18)
C48' 0.045(2) 0.033(2) 0.048(2) -0.0090(18) -0.0056(19) 0.0038(17)
C50 0.045(2) 0.036(2) 0.043(2) -0.0041(17) 0.0029(17) -0.0040(17)
C50' 0.045(2) 0.0302(19) 0.0360(19) 0.0006(15) 0.0009(16) -0.0025(16)
C51 0.045(2) 0.036(2) 0.044(2) -0.0073(18) 0.0060(18) -0.0032(17)
C51' 0.051(2) 0.035(2) 0.040(2) -0.0058(17) -0.0006(19) -0.0035(19)
C53 0.048(2) 0.044(2) 0.048(2) -0.0136(19) -0.0081(19) 0.0035(19)
C53' 0.038(2) 0.038(2) 0.042(2) -0.0058(17) -0.0014(16) 0.0011(17)
C54 0.047(3) 0.044(3) 0.056(3) -0.015(2) -0.014(2) 0.011(2)
C54' 0.034(2) 0.037(2) 0.044(2) -0.0096(18) -0.0054(16) 0.0027(16)
O1 0.082(2) 0.0319(15) 0.0352(15) -0.0014(12) 0.0014(15) -0.0002(14)
O2 0.0526(17) 0.0371(15) 0.0417(15) -0.0077(12) 0.0112(13) -0.0031(13)
O3 0.0500(17) 0.0385(15) 0.0419(15) -0.0072(12) -0.0034(13) 0.0050(13)
O4 0.0519(17) 0.0283(14) 0.0441(15) -0.0048(12) 0.0047(13) -0.0040(12)
O5 0.0576(18) 0.0395(16) 0.0396(15) -0.0095(12) -0.0077(13) 0.0002(14)
C36 0.069(3) 0.036(2) 0.052(3) -0.008(2) 0.009(2) -0.012(2)
C37 0.058(3) 0.038(2) 0.043(2) -0.0062(18) 0.0032(19) 0.0048(19)
C38 0.072(3) 0.066(3) 0.045(3) -0.013(2) 0.001(2) 0.015(3)
C39 0.063(3) 0.035(2) 0.052(3) -0.0080(19) 0.022(2) -0.010(2)
C40 0.060(3) 0.040(2) 0.049(2) -0.0106(19) -0.012(2) 0.007(2)
O1' 0.0549(18) 0.0404(16) 0.0387(15) -0.0095(12) 0.0090(13) -0.0005(13)
O2' 0.0505(16) 0.0286(14) 0.0424(15) -0.0036(11) -0.0042(12) 0.0045(12)
O3' 0.0473(16) 0.0374(15) 0.0430(15) -0.0087(12) 0.0018(12) -0.0043(12)
O4' 0.0523(17) 0.0365(15) 0.0421(15) -0.0066(12) -0.0102(13) 0.0047(13)
O5' 0.080(2) 0.0297(14) 0.0363(15) -0.0022(12) -0.0027(14) -0.0012(14)
C36' 0.059(3) 0.038(2) 0.049(2) -0.0112(19) 0.012(2) -0.007(2)
C37' 0.062(3) 0.037(2) 0.050(2) -0.0071(19) -0.020(2) 0.009(2)
C38' 0.071(3) 0.064(3) 0.043(2) -0.015(2) -0.003(2) -0.015(3)
C39' 0.057(3) 0.040(2) 0.043(2) -0.0072(18) -0.0011(19) -0.004(2)
C40' 0.069(3) 0.035(2) 0.047(2) -0.0083(19) -0.007(2) 0.013(2)
C61 0.0633(17) 0.091(2) 0.0652(17) -0.0030(16) -0.0005(13) -0.0010(16)
C60 0.130(3) 0.0535(17) 0.0715(19) 0.0077(14) 0.0009(19) 0.0004(18)
C59 0.094(2) 0.0582(18) 0.116(3) 0.0081(18) 0.000(2) -0.0002(17)
C58 0.078(2) 0.078(2) 0.134(3) -0.021(2) 0.000(2) -0.0002(18)
C56 0.067(2) 0.083(2) 0.143(4) -0.024(2) 0.000(2) -0.0003(18)
C57 0.214(7) 0.084(3) 0.183(6) 0.010(4) 0.001(5) -0.001(4)

loop_
_atom_type_symbol
_atom_type_description
_atom_type_scat_dispersion_real
_atom_type_scat_dispersion_imag
_atom_type_scat_source
C C 0.0033 0.0016 'International Tables Vol C Tables 4.2.6.8 and 6.1.1.4'
H H 0.0000 0.0000 'International Tables Vol C Tables 4.2.6.8 and 6.1.1.4'
O O 0.0106 0.0060 'International Tables Vol C Tables 4.2.6.8 and 6.1.1.4'

loop_
_geom_angle_atom_site_label_1
_geom_angle_atom_site_label_2
_geom_angle_atom_site_label_3
_geom_angle
C2 O6 C41 116.6(3)
C3 O6' C44' 118.7(3)
C9 O7 C44 115.7(3)
C47' O7' C10 117.6(3)
C16 O8 C47 116.5(3)
C17 O8' C50' 116.4(3)
C50 O9 C23 117.6(3)
C24 O9' C53' 115.6(3)
C53 O10 C30 118.7(3)
C31 O10' C41' 116.6(3)
C2 C1 C6 117.9(2)
C2 C1 C35 121.24(19)
C6 C1 C35 120.74(19)
O6 C2 C1 115.5(2)
C3 C2 O6 123.3(2)
C3 C2 C1 121.18(19)
C2 C3 O6' 122.8(2)
C2 C3 C4 120.5(2)
C4 C3 O6' 116.2(2)
C3 C4 C7 120.7(2)
C5 C4 C3 118.3(2)
C5 C4 C7 120.92(19)
C4 C5 O1' 119.2(2)
C6 C5 C4 120.94(19)
C6 C5 O1' 119.8(2)
C5 C6 C1 121.1(2)
O1 C6 C1 118.1(2)
O1 C6 C5 120.8(2)
C4 C7 H7A 109.2
C4 C7 H7B 109.2
C4 C7 C8 111.90(16)
H7A C7 H7B 107.9
C8 C7 H7A 109.2
C8 C7 H7B 109.2
C9 C8 C7 120.87(18)
C13 C8 C7 120.66(19)
C13 C8 C9 118.42(19)
O7 C9 C8 113.7(2)
O7 C9 C10 125.5(2)
C10 C9 C8 120.67(18)
C9 C10 O7' 124.0(2)
C9 C10 C11 120.97(19)
C11 C10 O7' 115.0(2)
C10 C11 C14 121.06(19)
C12 C11 C10 118.18(19)
C12 C11 C14 120.72(18)
C11 C12 O2' 119.6(2)
C13 C12 C11 120.78(18)
C13 C12 O2' 119.5(2)
C12 C13 C8 120.95(19)
O2 C13 C8 117.1(2)
O2 C13 C12 121.9(2)
C11 C14 H14A 109.3
C11 C14 H14B 109.3
C11 C14 C15 111.52(16)
H14A C14 H14B 108.0
C15 C14 H14A 109.3
C15 C14 H14B 109.3
C16 C15 C14 120.92(17)
C16 C15 C20 118.11(18)
C20 C15 C14 120.93(18)
O8 C16 C15 113.42(19)
C17 C16 O8 125.4(2)
C17 C16 C15 121.09(18)
C16 C17 O8' 125.6(2)
C16 C17 C18 121.08(18)
C18 C17 O8' 113.26(19)
C17 C18 C19 117.95(18)
C17 C18 C21 120.99(18)
C19 C18 C21 121.02(18)
C20 C19 C18 120.95(18)
O3' C19 C18 114.9(2)
O3' C19 C20 124.1(2)
C19 C20 C15 120.83(18)
O3 C20 C15 115.0(2)
O3 C20 C19 124.1(2)
C18 C21 H21A 109.4
C18 C21 H21B 109.4
C18 C21 C22 111.34(16)
H21A C21 H21B 108.0
C22 C21 H21A 109.4
C22 C21 H21B 109.4
C23 C22 C21 121.09(19)
C27 C22 C21 120.82(18)
C27 C22 C23 118.05(19)
C22 C23 O9 115.1(2)
C24 C23 O9 123.9(2)
C24 C23 C22 121.05(19)
O9' C24 C23 125.6(2)
O9' C24 C25 113.8(2)
C23 C24 C25 120.54(18)
C24 C25 C26 118.48(19)
C24 C25 C28 120.72(18)
C26 C25 C28 120.76(19)
C27 C26 C25 120.88(19)
O4' C26 C25 117.2(2)
O4' C26 C27 121.9(2)
C22 C27 O4 119.4(2)
C26 C27 C22 120.97(18)
C26 C27 O4 119.6(2)
C25 C28 H28A 109.2
C25 C28 H28B 109.2
H28A C28 H28B 107.9
C29 C28 C25 112.02(16)
C29 C28 H28A 109.2
C29 C28 H28B 109.2
C30 C29 C28 120.6(2)
C34 C29 C28 120.95(19)
C34 C29 C30 118.4(2)
C29 C30 O10 116.2(2)
C31 C30 O10 122.8(2)
C31 C30 C29 120.4(2)
O10' C31 C32 115.5(2)
C30 C31 O10' 123.3(2)
C30 C31 C32 121.20(19)
C31 C32 C33 117.9(2)
C31 C32 C35 121.32(19)
C33 C32 C35 120.72(19)
C34 C33 C32 121.1(2)
O5' C33 C32 117.9(2)
O5' C33 C34 121.0(2)
C33 C34 C29 120.90(19)
C33 C34 O5 119.8(2)
O5 C34 C29 119.2(2)
C1 C35 C32 112.08(16)
C1 C35 H35A 109.2
C1 C35 H35B 109.2
C32 C35 H35A 109.2
C32 C35 H35B 109.2
H35A C35 H35B 107.9
O6 C41 H41A 110.0
O6 C41 H41B 110.0
O6 C41 C42 108.6(4)
H41A C41 H41B 108.4
C42 C41 H41A 110.0
C42 C41 H41B 110.0
O10' C41' H41C 110.0
O10' C41' H41D 110.0
O10' C41' C42' 108.4(4)
H41C C41' H41D 108.4
C42' C41' H41C 110.0
C42' C41' H41D 110.0
C43 C42 C41 176.8(5)
C43' C42' C41' 177.2(5)
O7 C44 H44A 109.9
O7 C44 H44B 109.9
O7 C44 C45 109.0(3)
H44A C44 H44B 108.3
C45 C44 H44A 109.9
C45 C44 H44B 109.9
O6' C44' H44C 110.0
O6' C44' H44D 110.0
O6' C44' C45' 108.4(4)
H44C C44' H44D 108.4
C45' C44' H44C 110.0
C45' C44' H44D 110.0
C46 C45 C44 170.8(5)
C46' C45' C44' 173.9(6)
C42 C43 H43 180.0
C45 C46 H46 180.0
C48 C49 H49 180.0
C51 C52 H52 180.0
C54 C55 H55 180.0
C42' C43' H43' 180.0
C45' C46' H46' 180.0
C48' C49' H49' 180.0
C51' C52' H52' 180.0
C54' C55' H55' 180.0
O8 C47 H47A 110.3
O8 C47 H47B 110.3
O8 C47 C48 107.2(3)
H47A C47 H47B 108.5
C48 C47 H47A 110.3
C48 C47 H47B 110.3
O7' C47' H47C 110.3
O7' C47' H47D 110.3
O7' C47' C48' 107.1(3)
H47C C47' H47D 108.5
C48' C47' H47C 110.3
C48' C47' H47D 110.3
C49 C48 C47 173.1(5)
C49' C48' C47' 176.4(5)
O9 C50 H50A 110.3
O9 C50 H50B 110.3
O9 C50 C51 107.2(3)
H50A C50 H50B 108.5
C51 C50 H50A 110.3
C51 C50 H50B 110.3
O8' C50' H50C 110.2
O8' C50' H50D 110.2
O8' C50' C51' 107.4(3)
H50C C50' H50D 108.5
C51' C50' H50C 110.2
C51' C50' H50D 110.2
C52 C51 C50 176.1(5)
C52' C51' C50' 173.1(5)
O10 C53 H53A 110.0
O10 C53 H53B 110.0
O10 C53 C54 108.3(4)
H53A C53 H53B 108.4
C54 C53 H53A 110.0
C54 C53 H53B 110.0
O9' C53' H53C 110.0
O9' C53' H53D 110.0
O9' C53' C54' 108.6(3)
H53C C53' H53D 108.4
C54' C53' H53C 110.0
C54' C53' H53D 110.0
C55 C54 C53 173.9(6)
C55' C54' C53' 170.3(5)
C6 O1 C36 119.0(3)
C13 O2 C37 119.0(3)
C20 O3 C38 116.9(3)
C27 O4 C39 120.6(3)
C34 O5 C40 120.0(3)
O1 C36 H36A 109.5
O1 C36 H36B 109.5
O1 C36 H36C 109.5
H36A C36 H36B 109.5
H36A C36 H36C 109.5
H36B C36 H36C 109.5
O2 C37 H37A 109.5
O2 C37 H37B 109.5
O2 C37 H37C 109.5
H37A C37 H37B 109.5
H37A C37 H37C 109.5
H37B C37 H37C 109.5
O3 C38 H38A 109.5
O3 C38 H38B 109.5
O3 C38 H38C 109.5
H38A C38 H38B 109.5
H38A C38 H38C 109.5
H38B C38 H38C 109.5
O4 C39 H39A 109.5
O4 C39 H39B 109.5
O4 C39 H39C 109.5
H39A C39 H39B 109.5
H39A C39 H39C 109.5
H39B C39 H39C 109.5
O5 C40 H40A 109.5
O5 C40 H40B 109.5
O5 C40 H40C 109.5
H40A C40 H40B 109.5
H40A C40 H40C 109.5
H40B C40 H40C 109.5
C5 O1' C36' 120.0(3)
C12 O2' C37' 120.6(3)
C19 O3' C38' 116.7(3)
C26 O4' C39' 119.3(3)
C33 O5' C40' 118.7(3)
O1' C36' H36D 109.5
O1' C36' H36E 109.5
O1' C36' H36F 109.5
H36D C36' H36E 109.5
H36D C36' H36F 109.5
H36E C36' H36F 109.5
O2' C37' H37D 109.5
O2' C37' H37E 109.5
O2' C37' H37F 109.5
H37D C37' H37E 109.5
H37D C37' H37F 109.5
H37E C37' H37F 109.5
O3' C38' H38D 109.5
O3' C38' H38E 109.5
O3' C38' H38F 109.5
H38D C38' H38E 109.5
H38D C38' H38F 109.5
H38E C38' H38F 109.5
O4' C39' H39D 109.5
O4' C39' H39E 109.5
O4' C39' H39F 109.5
H39D C39' H39E 109.5
H39D C39' H39F 109.5
H39E C39' H39F 109.5
O5' C40' H40D 109.5
O5' C40' H40E 109.5
O5' C40' H40F 109.5
H40D C40' H40E 109.5
H40D C40' H40F 109.5
H40E C40' H40F 109.5
H61A C61 H61B 109.5
H61A C61 H61C 109.5
H61B C61 H61C 109.5
C60 C61 H61A 109.5
C60 C61 H61B 109.5
C60 C61 H61C 109.5
C61 C60 H60A 106.9
C61 C60 H60B 106.9
H60A C60 H60B 106.7
C59 C60 C61 121.6(3)
C59 C60 H60A 106.9
C59 C60 H60B 106.9
C60 C59 H59A 107.9
C60 C59 H59B 107.9
C60 C59 C58 117.6(3)
H59A C59 H59B 107.2
C58 C59 H59A 107.9
C58 C59 H59B 107.9
C59 C58 H58A 107.1
C59 C58 H58B 107.1
H58A C58 H58B 106.8
C57 C58 C59 120.9(4)
C57 C58 H58A 107.1
C57 C58 H58B 107.1
H56A C56 H56B 109.5
H56A C56 H56C 109.5
H56B C56 H56C 109.5
C57 C56 H56A 109.5
C57 C56 H56B 109.5
C57 C56 H56C 109.5
C58 C57 C56 121.1(5)
C58 C57 H57A 107.1
C58 C57 H57B 107.1
C56 C57 H57A 107.1
C56 C57 H57B 107.1
H57A C57 H57B 106.8

loop_
_geom_bond_atom_site_label_1
_geom_bond_atom_site_label_2
_geom_bond_distance
O6 C2 1.370(3)
O6 C41 1.426(5)
O6' C3 1.404(4)
O6' C44' 1.438(5)
O7 C9 1.356(3)
O7 C44 1.420(5)
O7' C10 1.432(3)
O7' C47' 1.422(5)
O8 C16 1.373(3)
O8 C47 1.430(4)
O8' C17 1.377(3)
O8' C50' 1.428(5)
O9 C23 1.432(3)
O9 C50 1.421(5)
O9' C24 1.356(3)
O9' C53' 1.422(5)
O10 C30 1.406(4)
O10 C53 1.438(5)
O10' C31 1.367(3)
O10' C41' 1.429(5)
C1 C2 1.395(3)
C1 C6 1.401(3)
C1 C35 1.506(3)
C2 C3 1.383(3)
C3 C4 1.404(3)
C4 C5 1.392(3)
C4 C7 1.510(3)
C5 C6 1.379(3)
C5 O1' 1.373(3)
C6 O1 1.331(4)
C7 H7A 0.9900
C7 H7B 0.9900
C7 C8 1.524(3)
C8 C9 1.394(3)
C8 C13 1.393(3)
C9 C10 1.390(3)
C10 C11 1.396(3)
C11 C12 1.396(3)
C11 C14 1.511(3)
C12 C13 1.388(3)
C12 O2' 1.376(3)
C13 O2 1.304(3)
C14 H14A 0.9900
C14 H14B 0.9900
C14 C15 1.515(3)
C15 C16 1.394(3)
C15 C20 1.396(3)
C16 C17 1.383(3)
C17 C18 1.396(3)
C18 C19 1.398(3)
C18 C21 1.511(3)
C19 C20 1.389(3)
C19 O3' 1.364(3)
C20 O3 1.364(3)
C21 H21A 0.9900
C21 H21B 0.9900
C21 C22 1.514(3)
C22 C23 1.397(3)
C22 C27 1.395(3)
C23 C24 1.389(3)
C24 C25 1.394(3)
C25 C26 1.394(3)
C25 C28 1.521(3)
C26 C27 1.385(3)
C26 O4' 1.305(3)
C27 O4 1.376(3)
C28 H28A 0.9900
C28 H28B 0.9900
C28 C29 1.515(3)
C29 C30 1.401(3)
C29 C34 1.394(3)
C30 C31 1.386(3)
C31 C32 1.396(3)
C32 C33 1.401(3)
C32 C35 1.508(3)
C33 C34 1.380(3)
C33 O5' 1.334(4)
C34 O5 1.372(3)
C35 H35A 0.9900
C35 H35B 0.9900
C41 H41A 0.9900
C41 H41B 0.9900
C41 C42 1.461(6)
C41' H41C 0.9900
C41' H41D 0.9900
C41' C42' 1.462(6)
C42 C43 1.196(5)
C42' C43' 1.193(5)
C44 H44A 0.9900
C44 H44B 0.9900
C44 C45 1.469(6)
C44' H44C 0.9900
C44' H44D 0.9900
C44' C45' 1.454(7)
C45 C46 1.126(5)
C45' C46' 0.989(5)
C43 H43 0.9500
C46 H46 0.9500
C49 H49 0.9500
C49 C48 1.103(5)
C52 H52 0.9500
C52 C51 1.104(5)
C55 H55 0.9500
C55 C54 0.989(6)
C43' H43' 0.9500
C46' H46' 0.9500
C49' H49' 0.9500
C49' C48' 1.105(5)
C52' H52' 0.9500
C52' C51' 1.101(5)
C55' H55' 0.9500
C55' C54' 1.120(5)
C47 H47A 0.9900
C47 H47B 0.9900
C47 C48 1.469(6)
C47' H47C 0.9900
C47' H47D 0.9900
C47' C48' 1.467(6)
C50 H50A 0.9900
C50 H50B 0.9900
C50 C51 1.466(6)
C50' H50C 0.9900
C50' H50D 0.9900
C50' C51' 1.469(6)
C53 H53A 0.9900
C53 H53B 0.9900
C53 C54 1.456(7)
C53' H53C 0.9900
C53' H53D 0.9900
C53' C54' 1.475(6)
O1 C36 1.443(5)
O2 C37 1.427(5)
O3 C38 1.412(5)
O4 C39 1.435(5)
O5 C40 1.432(5)
C36 H36A 0.9800
C36 H36B 0.9800
C36 H36C 0.9800
C37 H37A 0.9800
C37 H37B 0.9800
C37 H37C 0.9800
C38 H38A 0.9800
C38 H38B 0.9800
C38 H38C 0.9800
C39 H39A 0.9800
C39 H39B 0.9800
C39 H39C 0.9800
C40 H40A 0.9800
C40 H40B 0.9800
C40 H40C 0.9800
O1' C36' 1.434(5)
O2' C37' 1.427(5)
O3' C38' 1.415(5)
O4' C39' 1.423(5)
O5' C40' 1.445(5)
C36' H36D 0.9800
C36' H36E 0.9800
C36' H36F 0.9800
C37' H37D 0.9800
C37' H37E 0.9800
C37' H37F 0.9800
C38' H38D 0.9800
C38' H38E 0.9800
C38' H38F 0.9800
C39' H39D 0.9800
C39' H39E 0.9800
C39' H39F 0.9800
C40' H40D 0.9800
C40' H40E 0.9800
C40' H40F 0.9800
C61 H61A 0.9800
C61 H61B 0.9800
C61 H61C 0.9800
C61 C60 1.481(4)
C60 H60A 0.9900
C60 H60B 0.9900
C60 C59 1.400(4)
C59 H59A 0.9900
C59 H59B 0.9900
C59 C58 1.550(5)
C58 H58A 0.9900
C58 H58B 0.9900
C58 C57 1.369(5)
C56 H56A 0.9800
C56 H56B 0.9800
C56 H56C 0.9800
C56 C57 1.422(6)
C57 H57A 0.9900
C57 H57B 0.9900

loop_
_geom_torsion_atom_site_label_1
_geom_torsion_atom_site_label_2
_geom_torsion_atom_site_label_3
_geom_torsion_atom_site_label_4
_geom_torsion
O6 C2 C3 C4 179.4(2)
O6' C3 C4 C5 -170.8(2)
O6' C3 C4 C7 7.5(3)
O7 C9 C10 C11 -174.3(2)
O7' C10 C11 C12 179.3(2)
O7' C10 C11 C14 -2.9(3)
O8 C16 C17 C18 -177.0(2)
O8' C17 C18 C19 -177.30(19)
O8' C17 C18 C21 0.4(3)
O9 C23 C24 C25 178.3(2)
O9' C24 C25 C26 -175.3(2)
O9' C24 C25 C28 2.3(3)
O10 C30 C31 C32 -169.7(2)
O10' C31 C32 C33 -179.9(2)
O10' C31 C32 C35 -2.8(3)
C1 C2 C3 O6' 169.5(2)
C1 C2 C3 C4 -1.2(3)
C1 C6 O1 C36 165.6(3)
C2 O6 C41 C42 160.5(3)
C2 C1 C6 C5 0.9(3)
C2 C1 C6 O1 -179.1(2)
C2 C1 C35 C32 91.3(2)
C2 C3 C4 C5 0.5(3)
C2 C3 C4 C7 178.77(18)
C3 O6' C44' C45' -162.9(3)
C3 C4 C5 C6 0.8(3)
C3 C4 C5 O1' 178.6(2)
C3 C4 C7 C8 -93.8(2)
C4 C5 C6 C1 -1.6(3)
C4 C5 C6 O1 178.4(2)
C4 C5 O1' C36' -163.5(3)
C4 C7 C8 C9 92.2(2)
C4 C7 C8 C13 -85.4(2)
C5 C4 C7 C8 84.4(2)
C5 C6 O1 C36 -14.4(4)
C6 C1 C2 O6 180.0(2)
C6 C1 C2 C3 0.5(3)
C6 C1 C35 C32 -85.8(2)
C6 C5 O1' C36' 14.3(4)
C7 C4 C5 C6 -177.38(18)
C7 C4 C5 O1' 0.4(3)
C7 C8 C9 O7 -2.2(3)
C7 C8 C9 C10 -178.47(18)
C7 C8 C13 C12 176.86(18)
C7 C8 C13 O2 -1.9(3)
C8 C9 C10 O7' -178.3(2)
C8 C9 C10 C11 1.5(3)
C8 C13 O2 C37 169.0(3)
C9 O7 C44 C45 161.0(3)
C9 C8 C13 C12 -0.7(3)
C9 C8 C13 O2 -179.5(2)
C9 C10 C11 C12 -0.4(3)
C9 C10 C11 C14 177.32(17)
C10 O7' C47' C48' -166.3(3)
C10 C11 C12 C13 -1.2(3)
C10 C11 C12 O2' 175.7(2)
C10 C11 C14 C15 -91.5(2)
C11 C12 C13 C8 1.8(3)
C11 C12 C13 O2 -179.5(2)
C11 C12 O2' C37' -166.8(3)
C11 C14 C15 C16 86.0(2)
C11 C14 C15 C20 -91.6(2)
C12 C11 C14 C15 86.2(2)
C12 C13 O2 C37 -9.7(4)
C13 C8 C9 O7 175.4(2)
C13 C8 C9 C10 -0.9(3)
C13 C12 O2' C37' 10.1(4)
C14 C11 C12 C13 -178.93(18)
C14 C11 C12 O2' -2.1(3)
C14 C15 C16 O8 -0.5(3)
C14 C15 C16 C17 -177.80(17)
C14 C15 C20 C19 177.73(18)
C14 C15 C20 O3 -4.5(3)
C15 C16 C17 O8' 177.1(2)
C15 C16 C17 C18 0.0(3)
C15 C20 O3 C38 149.1(3)
C16 O8 C47 C48 178.2(3)
C16 C15 C20 C19 0.0(3)
C16 C15 C20 O3 177.8(2)
C16 C17 C18 C19 0.1(3)
C16 C17 C18 C21 177.88(17)
C17 O8' C50' C51' -178.1(3)
C17 C18 C19 C20 -0.2(3)
C17 C18 C19 O3' -177.8(2)
C17 C18 C21 C22 -86.1(2)
C18 C19 C20 C15 0.1(3)
C18 C19 C20 O3 -177.4(2)
C18 C19 O3' C38' -149.3(3)
C18 C21 C22 C23 91.6(2)
C18 C21 C22 C27 -86.1(2)
C19 C18 C21 C22 91.6(2)
C19 C20 O3 C38 -33.2(4)
C20 C15 C16 O8 177.22(19)
C20 C15 C16 C17 -0.1(3)
C20 C19 O3' C38' 33.2(4)
C21 C18 C19 C20 -177.94(18)
C21 C18 C19 O3' 4.4(3)
C21 C22 C23 O9 2.9(3)
C21 C22 C23 C24 -177.24(18)
C21 C22 C27 C26 178.89(18)
C21 C22 C27 O4 2.2(3)
C22 C23 C24 O9' 174.2(2)
C22 C23 C24 C25 -1.6(3)
C22 C27 O4 C39 167.0(3)
C23 O9 C50 C51 165.9(3)
C23 C22 C27 C26 1.0(3)
C23 C22 C27 O4 -175.6(2)
C23 C24 C25 C26 0.9(3)
C23 C24 C25 C28 178.54(18)
C24 O9' C53' C54' -160.8(3)
C24 C25 C26 C27 0.8(3)
C24 C25 C26 O4' 179.3(2)
C24 C25 C28 C29 -92.4(2)
C25 C26 C27 C22 -1.7(3)
C25 C26 C27 O4 174.9(2)
C25 C26 O4' C39' -169.2(3)
C25 C28 C29 C30 93.9(2)
C25 C28 C29 C34 -84.1(2)
C26 C25 C28 C29 85.2(2)
C26 C27 O4 C39 -9.7(4)
C27 C22 C23 O9 -179.3(2)
C27 C22 C23 C24 0.6(3)
C27 C26 O4' C39' 9.4(4)
C28 C25 C26 C27 -176.90(18)
C28 C25 C26 O4' 1.6(3)
C28 C29 C30 O10 -7.1(3)
C28 C29 C30 C31 -178.68(18)
C28 C29 C34 C33 177.31(18)
C28 C29 C34 O5 -0.3(3)
C29 C30 C31 O10' -179.4(2)
C29 C30 C31 C32 1.3(3)
C29 C34 O5 C40 163.6(3)
C30 O10 C53 C54 162.5(3)
C30 C29 C34 C33 -0.7(3)
C30 C29 C34 O5 -178.3(2)
C30 C31 C32 C33 -0.5(3)
C30 C31 C32 C35 176.63(18)
C31 O10' C41' C42' -160.4(3)
C31 C32 C33 C34 -0.9(3)
C31 C32 C33 O5' 179.2(2)
C31 C32 C35 C1 -91.3(2)
C32 C33 C34 C29 1.5(3)
C32 C33 C34 O5 179.1(2)
C32 C33 O5' C40' -165.6(3)
C33 C32 C35 C1 85.7(2)
C33 C34 O5 C40 -14.0(4)
C34 C29 C30 O10 170.9(2)
C34 C29 C30 C31 -0.7(3)
C34 C33 O5' C40' 14.4(4)
C35 C1 C2 O6 2.8(3)
C35 C1 C2 C3 -176.65(18)
C35 C1 C6 C5 178.06(19)
C35 C1 C6 O1 -2.0(3)
C35 C32 C33 C34 -178.02(18)
C35 C32 C33 O5' 2.0(3)
C41 O6 C2 C1 -173.4(3)
C41 O6 C2 C3 6.0(4)
C41' O10' C31 C30 -5.9(4)
C41' O10' C31 C32 173.5(3)
C44 O7 C9 C8 -166.5(3)
C44 O7 C9 C10 9.5(4)
C44' O6' C3 C2 4.3(4)
C44' O6' C3 C4 175.4(3)
C47 O8 C16 C15 -179.0(2)
C47 O8 C16 C17 -1.8(4)
C47' O7' C10 C9 -16.3(4)
C47' O7' C10 C11 163.9(3)
C50 O9 C23 C22 -163.8(3)
C50 O9 C23 C24 16.3(4)
C50' O8' C17 C16 1.5(4)
C50' O8' C17 C18 178.8(2)
C53 O10 C30 C29 -175.4(3)
C53 O10 C30 C31 -4.1(4)
C53' O9' C24 C23 -9.4(4)
C53' O9' C24 C25 166.6(3)
O1' C5 C6 C1 -179.4(2)
O2' C12 C13 C8 -175.1(2)
O3' C19 C20 C15 177.5(2)
O4' C26 C27 C22 179.8(2)
O5' C33 C34 C29 -178.5(2)
C61 C60 C59 C58 -179.9(3)
C60 C59 C58 C57 -179.9(5)
C59 C58 C57 C56 180.0(4)
